data_7206530
loop_
_publ_author_name
'Xie, Lin-Hua'
'Wang, Yu'
'Liu, Xiao-Min'
'Lin, Jian-Bin'
'Zhang, Jie-Peng'
'Chen, Xiao-Ming'

_publ_section_title
;
 Crystallographic studies into the role of exposed rare earth metal ion
 for guest sorption
;
_journal_issue 19
_journal_name_full CrystEngComm
_journal_page_first 5849
_journal_paper_doi 10.1039/c1ce05468f
_journal_volume 13
_journal_year 2011
_chemical_formula_sum 'C12 H13 Gd N O8.5'
_chemical_formula_weight 464.48
_chemical_name_systematic
;
?
;
_space_group_IT_number 95
_symmetry_cell_setting tetragonal
_symmetry_space_group_name_Hall 'P 4cw 2c'
_symmetry_space_group_name_H-M 'P 43 2 2'
_atom_sites_solution_hydrogens geom
_atom_sites_solution_primary direct
_atom_sites_solution_secondary difmap
_audit_creation_method SHELXL-97
_cell_angle_alpha 90.00
_cell_angle_beta 90.00
_cell_angle_gamma 90.00
_cell_formula_units_Z 4
_cell_length_a 10.3604(7)
_cell_length_b 10.3604(7)
_cell_length_c 14.5059(10)
_cell_measurement_temperature 293(2)
_cell_volume 1557.03(18)
_computing_cell_refinement 'Bruker SMART'
_computing_data_collection 'Bruker SMART'
_computing_data_reduction 'Bruker SAINT'
_computing_molecular_graphics 'Bruker SHELXTL'
_computing_publication_material 'Bruker SHELXTL'
_computing_structure_refinement 'SHELXL-97 (Sheldrick, 1997)'
_computing_structure_solution 'SHELXS-97 (Sheldrick, 1990)'
_diffrn_ambient_temperature 293(2)
_diffrn_measured_fraction_theta_full 0.994
_diffrn_measured_fraction_theta_max 0.994
_diffrn_measurement_device_type 'CCD area detector'
_diffrn_measurement_method 'phi and omega scans'
_diffrn_radiation_monochromator graphite
_diffrn_radiation_source 'fine-focus sealed tube'
_diffrn_radiation_type MoK\a
_diffrn_radiation_wavelength 0.71073
_diffrn_reflns_av_R_equivalents 0.0822
_diffrn_reflns_av_sigmaI/netI 0.0445
_diffrn_reflns_limit_h_max 12
_diffrn_reflns_limit_h_min -11
_diffrn_reflns_limit_k_max 12
_diffrn_reflns_limit_k_min -12
_diffrn_reflns_limit_l_max 18
_diffrn_reflns_limit_l_min -17
_diffrn_reflns_number 10766
_diffrn_reflns_theta_full 26.38
_diffrn_reflns_theta_max 26.38
_diffrn_reflns_theta_min 1.97
_exptl_absorpt_coefficient_mu 4.301
_exptl_absorpt_correction_T_max 0.6048
_exptl_absorpt_correction_T_min 0.5461
_exptl_absorpt_correction_type multi-scan
_exptl_crystal_colour colorless
_exptl_crystal_density_diffrn 1.981
_exptl_crystal_density_method 'not measured'
_exptl_crystal_description rod-shaped
_exptl_crystal_F_000 896
_exptl_crystal_size_max 0.16
_exptl_crystal_size_mid 0.14
_exptl_crystal_size_min 0.13
_platon_squeeze_details
;
;
_refine_diff_density_max 0.684
_refine_diff_density_min -0.631
_refine_diff_density_rms 0.137
_refine_ls_abs_structure_details 'Flack H D (1983), Acta Cryst. A39, 876-881'
_refine_ls_abs_structure_Flack 0.03(4)
_refine_ls_extinction_method none
_refine_ls_goodness_of_fit_ref 1.022
_refine_ls_hydrogen_treatment constr
_refine_ls_matrix_type full
_refine_ls_number_parameters 80
_refine_ls_number_reflns 1592
_refine_ls_number_restraints 24
_refine_ls_restrained_S_all 1.094
_refine_ls_R_factor_all 0.0319
_refine_ls_R_factor_gt 0.0285
_refine_ls_shift/su_max 0.001
_refine_ls_shift/su_mean 0.000
_refine_ls_structure_factor_coef Fsqd
_refine_ls_weighting_details 'calc w=1/[\s^2^(Fo^2^)+(0.0327P)^2^+0.0000P] where P=(Fo^2^+2Fc^2^)/3'
_refine_ls_weighting_scheme calc
_refine_ls_wR_factor_gt 0.0641
_refine_ls_wR_factor_ref 0.0653
_reflns_number_gt 1458
_reflns_number_total 1592
_reflns_threshold_expression >2sigma(I)
_cod_data_source_file c1ce05468f.txt
_cod_data_source_block 1-H2O(DMF)
_cod_depositor_comments
;
The following automatic conversions were performed:

'_symmetry_cell_setting' value 'Tetragonal' changed to 'tetragonal'
according to /home/saulius/struct/CIF-dictionaries/cif_core.dic
dictionary named 'cif_core.dic' version 2.4.1 from 2010-06-29.

Automatic conversion script
Id: cif_fix_values 1715 2011-07-08 13:25:40Z adriana 
;
_cod_original_sg_symbol_H-M P4(3)22
_cod_original_formula_sum 'C12 H13 Gd N O8.50'
_cod_database_code 7206530

loop_
_symmetry_equiv_pos_as_xyz
'x, y, z'
'-x, -y, z+1/2'
'-y, x, z+3/4'
'y, -x, z+1/4'
'-x, y, -z'
'x, -y, -z+1/2'
'y, x, -z+1/4'
'-y, -x, -z+3/4'

loop_
_atom_site_label
_atom_site_type_symbol
_atom_site_fract_x
_atom_site_fract_y
_atom_site_fract_z
_atom_site_U_iso_or_equiv
_atom_site_adp_type
_atom_site_occupancy
_atom_site_symmetry_multiplicity
_atom_site_calc_flag
_atom_site_refinement_flags
Gd1 Gd 0.85433(2) 0.85433(2) 0.6250 0.02027(13) Uani 1 2 d S
O1 O 0.9308(5) 0.6645(5) 0.5586(3) 0.0479(13) Uani 1 1 d U
O2 O 0.9105(5) 0.2475(5) 0.7362(4) 0.0537(15) Uani 1 1 d U
O3 O 0.8931(5) 0.0724(5) 0.6545(3) 0.0537(15) Uani 1 1 d U
O1W O 0.6859(6) 0.6859(6) 0.6250 0.103(3) Uani 1 2 d SU
C1 C 1.0000 0.6107(8) 0.5000 0.031(2) Uani 1 2 d S
C2 C 0.9172(6) 0.1890(6) 0.6606(4) 0.0307(15) Uani 1 1 d .
C3 C 1.0000 0.4629(8) 0.5000 0.035(2) Uani 1 2 d S
C4 C 0.9588(6) 0.3978(6) 0.5770(4) 0.0299(15) Uani 1 1 d .
H4 H 0.9302 0.4434 0.6283 0.036 Uiso 1 1 calc R
C5 C 0.9601(7) 0.2625(6) 0.5780(4) 0.0296(14) Uani 1 1 d .
C6 C 1.0000 0.1994(9) 0.5000 0.033(2) Uani 1 2 d S
H6 H 1.0000 0.1096 0.5000 0.039 Uiso 1 2 calc SR

loop_
_atom_site_aniso_label
_atom_site_aniso_U_11
_atom_site_aniso_U_22
_atom_site_aniso_U_33
_atom_site_aniso_U_23
_atom_site_aniso_U_13
_atom_site_aniso_U_12
Gd1 0.02283(15) 0.02283(15) 0.01515(18) 0.00022(13) -0.00022(13) 0.00297(17)
O1 0.058(2) 0.039(2) 0.046(2) -0.003(2) 0.019(2) 0.000(2)
O2 0.067(3) 0.059(3) 0.036(2) 0.008(2) 0.007(2) -0.008(2)
O3 0.061(3) 0.043(2) 0.058(3) 0.010(2) 0.017(2) -0.002(2)
O1W 0.076(4) 0.076(4) 0.157(8) -0.019(5) 0.019(5) -0.023(4)
C1 0.047(6) 0.025(5) 0.022(4) 0.000 0.013(4) 0.000
C2 0.031(4) 0.026(3) 0.036(4) 0.005(3) 0.005(3) 0.003(3)
C3 0.059(6) 0.014(5) 0.033(5) 0.000 0.004(5) 0.000
C4 0.042(4) 0.031(3) 0.017(3) -0.001(2) 0.005(3) -0.002(3)
C5 0.042(4) 0.029(4) 0.018(3) 0.007(3) 0.007(3) -0.001(3)
C6 0.059(7) 0.022(5) 0.016(4) 0.000 0.006(4) 0.000

loop_
_atom_type_symbol
_atom_type_description
_atom_type_scat_dispersion_real
_atom_type_scat_dispersion_imag
_atom_type_scat_source
C C 0.0033 0.0016 'International Tables Vol C Tables 4.2.6.8 and 6.1.1.4'
H H 0.0000 0.0000 'International Tables Vol C Tables 4.2.6.8 and 6.1.1.4'
N N 0.0061 0.0033 'International Tables Vol C Tables 4.2.6.8 and 6.1.1.4'
O O 0.0106 0.0060 'International Tables Vol C Tables 4.2.6.8 and 6.1.1.4'
Gd Gd -0.1653 3.9035 'International Tables Vol C Tables 4.2.6.8 and 6.1.1.4'

loop_
_geom_angle_atom_site_label_1
_geom_angle_atom_site_label_2
_geom_angle_atom_site_label_3
_geom_angle
_geom_angle_site_symmetry_1
_geom_angle_site_symmetry_3
O1 Gd1 O1 138.2(3) . 7_556
O1 Gd1 O3 146.60(17) . 1_565
O1 Gd1 O3 74.94(18) 7_556 1_565
O1 Gd1 O3 74.94(18) . 7_656
O1 Gd1 O3 146.60(17) 7_556 7_656
O3 Gd1 O3 72.6(2) 1_565 7_656
O1 Gd1 O2 90.44(19) . 3_654
O1 Gd1 O2 83.73(18) 7_556 3_654
O3 Gd1 O2 89.69(19) 1_565 3_654
O3 Gd1 O2 103.60(19) 7_656 3_654
O1 Gd1 O2 83.73(18) . 6_566
O1 Gd1 O2 90.44(19) 7_556 6_566
O3 Gd1 O2 103.60(19) 1_565 6_566
O3 Gd1 O2 89.69(19) 7_656 6_566
O2 Gd1 O2 163.6(3) 3_654 6_566
O1 Gd1 O1W 69.10(13) . .
O1 Gd1 O1W 69.10(13) 7_556 .
O3 Gd1 O1W 143.71(12) 1_565 .
O3 Gd1 O1W 143.70(12) 7_656 .
O2 Gd1 O1W 81.81(14) 3_654 .
O2 Gd1 O1W 81.81(14) 6_566 .
C1 O1 Gd1 149.0(5) . .
C2 O2 Gd1 123.1(4) . 4_565
C2 O3 Gd1 173.4(5) . 1_545
O1 C1 O1 126.8(8) . 5_756
O1 C1 C3 116.6(4) . .
O1 C1 C3 116.6(4) 5_756 .
O3 C2 O2 121.6(6) . .
O3 C2 C5 120.2(6) . .
O2 C2 C5 118.2(6) . .
C4 C3 C4 121.2(8) . 5_756
C4 C3 C1 119.4(4) . .
C4 C3 C1 119.4(4) 5_756 .
C3 C4 C5 119.8(6) . .
C6 C5 C4 118.1(6) . .
C6 C5 C2 120.7(6) . .
C4 C5 C2 121.2(6) . .
C5 C6 C5 123.0(9) . 5_756

loop_
_geom_bond_atom_site_label_1
_geom_bond_atom_site_label_2
_geom_bond_distance
_geom_bond_site_symmetry_2
Gd1 O1 2.329(5) .
Gd1 O1 2.329(5) 7_556
Gd1 O3 2.334(5) 1_565
Gd1 O3 2.334(5) 7_656
Gd1 O2 2.347(5) 3_654
Gd1 O2 2.347(5) 6_566
Gd1 O1W 2.468(9) .
O1 C1 1.244(6) .
O2 C2 1.254(8) .
O2 Gd1 2.347(5) 4_565
O3 C2 1.237(8) .
O3 Gd1 2.334(5) 1_545
C1 O1 1.244(6) 5_756
C1 C3 1.531(12) .
C2 C5 1.487(8) .
C3 C4 1.372(7) .
C3 C4 1.372(7) 5_756
C4 C5 1.402(9) .
C5 C6 1.372(8) .
C6 C5 1.372(8) 5_756

loop_
_platon_squeeze_void_nr
_platon_squeeze_void_average_x
_platon_squeeze_void_average_y
_platon_squeeze_void_average_z
_platon_squeeze_void_volume
_platon_squeeze_void_count_electrons
_platon_squeeze_void_content
1 0.500 0.500 0.762 701 252 ' '
